data_4029550
loop_
_publ_author_name
'Avery, Thomas D.'
'Greatrex, Ben W.'
'Pedersen, Daniel Sejer'
'Taylor, Dennis K.'
'Tiekink, Edward R. T.'

_publ_section_title
;
 A concise route to beta-Cyclopropyl amino acids utilizing 1,2-dioxines
 and stabilized phosphonate nucleophiles.
;
_journal_issue 7
_journal_name_full 'The Journal of organic chemistry'
_journal_page_first 2633
_journal_page_last 2640
_journal_paper_doi 10.1021/jo7024256
_journal_volume 73
_journal_year 2008
_chemical_formula_moiety 'C21 H21 N O5'
_chemical_formula_sum 'C21 H21 N O5'
_chemical_formula_weight 367.39
_chemical_name_systematic
; 
 ? 
;
_space_group_IT_number 2
_symmetry_cell_setting triclinic
_symmetry_space_group_name_Hall '-P 1'
_symmetry_space_group_name_H-M 'P -1'
_atom_sites_solution_hydrogens geom
_atom_sites_solution_primary direct
_atom_sites_solution_secondary difmap
_audit_creation_method SHELXL-97
_cell_angle_alpha 76.806(14)
_cell_angle_beta 75.382(14)
_cell_angle_gamma 83.256(15)
_cell_formula_units_Z 4
_cell_length_a 10.362(3)
_cell_length_b 12.880(4)
_cell_length_c 14.775(4)
_cell_measurement_reflns_used 6829
_cell_measurement_temperature 150(2)
_cell_measurement_theta_max 27.5
_cell_measurement_theta_min 2.4
_cell_volume 1854.0(9)
_computing_cell_refinement 'SAINT (Bruker, 2000)'
_computing_data_collection 'SMART (Bruker, 2000)'
_computing_data_reduction 'SHELXTL (Bruker, 2000)'
_computing_molecular_graphics 'ORTEPII (Johnson, 1976)'
_computing_publication_material SHELXL-97
_computing_structure_refinement 'SHELXL-97 (Sheldrick, 1997)'
_computing_structure_solution 'SIR92 (Altomare et al., 1993)'
_diffrn_ambient_temperature 150(2)
_diffrn_measured_fraction_theta_full 0.998
_diffrn_measured_fraction_theta_max 0.998
_diffrn_measurement_device_type 'Bruker AXS SMART CCD diffractometer'
_diffrn_measurement_method '\f and \w scans'
_diffrn_radiation_monochromator graphite
_diffrn_radiation_source 'fine-focus sealed tube'
_diffrn_radiation_type MoK\a
_diffrn_radiation_wavelength 0.71070
_diffrn_reflns_av_R_equivalents 0.031
_diffrn_reflns_av_sigmaI/netI 0.017
_diffrn_reflns_limit_h_max 13
_diffrn_reflns_limit_h_min -13
_diffrn_reflns_limit_k_max 16
_diffrn_reflns_limit_k_min -16
_diffrn_reflns_limit_l_max 18
_diffrn_reflns_limit_l_min -18
_diffrn_reflns_number 54682
_diffrn_reflns_theta_full 26.5
_diffrn_reflns_theta_max 26.5
_diffrn_reflns_theta_min 2.2
_diffrn_standards_decay_% 0
_diffrn_standards_number 0
_exptl_absorpt_coefficient_mu 0.094
_exptl_absorpt_correction_T_max 0.981
_exptl_absorpt_correction_T_min 0.972
_exptl_absorpt_correction_type multi-scan
_exptl_absorpt_process_details 'ABSCOR (Higashi, 1995)'
_exptl_crystal_colour colourless
_exptl_crystal_density_diffrn 1.316
_exptl_crystal_density_method 'not measured'
_exptl_crystal_description block
_exptl_crystal_F_000 776
_exptl_crystal_size_max 0.30
_exptl_crystal_size_mid 0.30
_exptl_crystal_size_min 0.20
_refine_diff_density_max 0.27
_refine_diff_density_min -0.26
_refine_diff_density_rms 0.052
_refine_ls_extinction_coef 0.0097(14)
_refine_ls_extinction_expression Fc^*^=kFc[1+0.001xFc^2^\l^3^/sin(2\q)]^-1/4^
_refine_ls_extinction_method SHELXL
_refine_ls_goodness_of_fit_ref 1.13
_refine_ls_hydrogen_treatment constr
_refine_ls_matrix_type full
_refine_ls_number_parameters 536
_refine_ls_number_reflns 7671
_refine_ls_number_restraints 0
_refine_ls_restrained_S_all 1.13
_refine_ls_R_factor_all 0.071
_refine_ls_R_factor_gt 0.070
_refine_ls_shift/su_max <0.001
_refine_ls_shift/su_mean 0.000
_refine_ls_structure_factor_coef Fsqd
_refine_ls_weighting_details 'calc w=1/[\s^2^(Fo^2^)+(0.0690P)^2^+1.1068P] where P=(Fo^2^+2Fc^2^)/3'
_refine_ls_weighting_scheme calc
_refine_ls_wR_factor_gt 0.180
_refine_ls_wR_factor_ref 0.181
_reflns_number_gt 7470
_reflns_number_total 7671
_reflns_threshold_expression I>2\s(I)
_cod_data_source_file jo7024256-file003.cif
_cod_data_source_block 26b
_cod_original_cell_volume 1854.0(10)
_cod_database_code 4029550

loop_
_symmetry_equiv_pos_as_xyz
'x, y, z'
'-x, -y, -z'

loop_
_atom_site_label
_atom_site_type_symbol
_atom_site_fract_x
_atom_site_fract_y
_atom_site_fract_z
_atom_site_U_iso_or_equiv
_atom_site_adp_type
_atom_site_occupancy
_atom_site_symmetry_multiplicity
_atom_site_calc_flag
_atom_site_refinement_flags
_atom_site_disorder_assembly
_atom_site_disorder_group
O1 O 0.73805(17) -0.21960(14) 0.17641(13) 0.0566(4) Uani 1 1 d . . .
O2 O 0.58622(17) -0.08658(13) 0.20926(12) 0.0545(4) Uani 1 1 d . . .
O3 O 0.55702(14) -0.22907(13) 0.00251(13) 0.0511(4) Uani 1 1 d . . .
O4 O 0.75799(13) -0.30401(11) -0.06375(11) 0.0393(3) Uani 1 1 d . . .
O5 O 0.95625(13) 0.15265(11) 0.04322(12) 0.0444(4) Uani 1 1 d . . .
N1 N 0.75135(16) -0.15180(14) -0.01628(14) 0.0412(4) Uani 1 1 d . . .
H1 H 0.8342 -0.1464 -0.0503 0.049 Uiso 1 1 calc R . .
C1 C 0.78494(19) 0.01241(16) 0.02095(15) 0.0383(4) Uani 1 1 d . . .
H1A H 0.8804 -0.0099 0.0220 0.046 Uiso 1 1 calc R . .
C2 C 0.73640(19) 0.11879(16) 0.04816(15) 0.0374(4) Uani 1 1 d . . .
H2 H 0.6409 0.1282 0.0827 0.045 Uiso 1 1 calc R . .
C3 C 0.7653(2) 0.10687(18) -0.05496(17) 0.0486(5) Uani 1 1 d . . .
H3A H 0.6883 0.1094 -0.0838 0.058 Uiso 1 1 calc R . .
H3B H 0.8461 0.1387 -0.0995 0.058 Uiso 1 1 calc R . .
C4 C 0.69410(19) -0.07872(16) 0.04625(15) 0.0384(5) Uani 1 1 d . . .
H4 H 0.6043 -0.0499 0.0351 0.046 Uiso 1 1 calc R . .
C5 C 0.6779(2) -0.13723(16) 0.15038(17) 0.0408(5) Uani 1 1 d . . .
C6 C 0.5620(3) -0.1384(2) 0.31042(19) 0.0676(8) Uani 1 1 d . . .
H6A H 0.5430 -0.2131 0.3181 0.101 Uiso 1 1 calc R . .
H6B H 0.4854 -0.1012 0.3467 0.101 Uiso 1 1 calc R . .
H6C H 0.6413 -0.1357 0.3343 0.101 Uiso 1 1 calc R . .
C7 C 0.67751(19) -0.22871(16) -0.02258(15) 0.0384(4) Uani 1 1 d . . .
C8 C 0.6895(2) -0.38640(18) -0.08164(19) 0.0471(5) Uani 1 1 d . . .
H8A H 0.6374 -0.3552 -0.1301 0.057 Uiso 1 1 calc R . .
H8B H 0.6272 -0.4196 -0.0221 0.057 Uiso 1 1 calc R . .
C9 C 0.7926(2) -0.46835(16) -0.11688(15) 0.0381(4) Uani 1 1 d . . .
C10 C 0.8761(2) -0.52592(17) -0.05994(15) 0.0416(5) Uani 1 1 d . . .
H10 H 0.8675 -0.5135 0.0023 0.050 Uiso 1 1 calc R . .
C11 C 0.9716(2) -0.60132(17) -0.09377(16) 0.0440(5) Uani 1 1 d . . .
H11 H 1.0293 -0.6393 -0.0549 0.053 Uiso 1 1 calc R . .
C12 C 0.9838(2) -0.62187(17) -0.18346(17) 0.0455(5) Uani 1 1 d . . .
H12 H 1.0489 -0.6742 -0.2060 0.055 Uiso 1 1 calc R . .
C13 C 0.9008(2) -0.56572(19) -0.23994(17) 0.0490(5) Uani 1 1 d . . .
H13 H 0.9085 -0.5795 -0.3016 0.059 Uiso 1 1 calc R . .
C14 C 0.8063(2) -0.48925(17) -0.20692(16) 0.0437(5) Uani 1 1 d . . .
H14 H 0.7500 -0.4506 -0.2466 0.052 Uiso 1 1 calc R . .
C15 C 0.83685(19) 0.17561(15) 0.07107(15) 0.0356(4) Uani 1 1 d . . .
C16 C 0.79085(19) 0.26071(15) 0.12771(15) 0.0368(4) Uani 1 1 d . . .
C17 C 0.6611(2) 0.30654(18) 0.14095(18) 0.0473(5) Uani 1 1 d . . .
H17 H 0.5978 0.2833 0.1145 0.057 Uiso 1 1 calc R . .
C18 C 0.6246(2) 0.3867(2) 0.1932(2) 0.0591(7) Uani 1 1 d . . .
H18 H 0.5359 0.4181 0.2025 0.071 Uiso 1 1 calc R . .
C19 C 0.7159(3) 0.4210(2) 0.23186(19) 0.0552(6) Uani 1 1 d . . .
H19 H 0.6898 0.4755 0.2679 0.066 Uiso 1 1 calc R . .
C20 C 0.8458(2) 0.37577(17) 0.21809(16) 0.0449(5) Uani 1 1 d . . .
H20 H 0.9089 0.3996 0.2444 0.054 Uiso 1 1 calc R . .
C21 C 0.8835(2) 0.29612(16) 0.16609(15) 0.0392(4) Uani 1 1 d . . .
H21 H 0.9726 0.2654 0.1565 0.047 Uiso 1 1 calc R . .
O8 O 0.56987(13) 0.27146(12) 0.48546(11) 0.0431(4) Uani 1 1 d . C .
O9 O 0.77456(13) 0.19511(11) 0.42854(10) 0.0380(3) Uani 1 1 d . C .
O10 O 0.95034(14) 0.65223(12) 0.54873(12) 0.0466(4) Uani 1 1 d . . .
C32 C 0.7389(2) 0.62582(17) 0.53171(17) 0.0422(5) Uani 1 1 d . . .
H32 H 0.6406 0.6388 0.5563 0.051 Uiso 1 1 calc R A 1
C33 C 0.7893(3) 0.61480(18) 0.42796(18) 0.0545(6) Uani 1 1 d . C .
H33A H 0.7224 0.6216 0.3892 0.065 Uiso 1 1 calc R B 1
H33B H 0.8766 0.6433 0.3924 0.065 Uiso 1 1 calc R B 1
C37 C 0.69066(19) 0.27262(16) 0.46435(14) 0.0344(4) Uani 1 1 d . . .
C38 C 0.7083(2) 0.11148(19) 0.41080(19) 0.0496(6) Uani 1 1 d . . .
H38A H 0.6577 0.1413 0.3611 0.059 Uiso 1 1 calc R C .
H38B H 0.6450 0.0788 0.4700 0.059 Uiso 1 1 calc R . .
C39 C 0.8133(2) 0.02914(16) 0.37789(15) 0.0393(4) Uani 1 1 d . C .
C40 C 0.8903(2) -0.03129(18) 0.43793(17) 0.0473(5) Uani 1 1 d . . .
H40 H 0.8765 -0.0207 0.5013 0.057 Uiso 1 1 calc R C .
C41 C 0.9867(2) -0.10671(19) 0.40632(18) 0.0513(6) Uani 1 1 d . C .
H41 H 1.0398 -0.1467 0.4477 0.062 Uiso 1 1 calc R . .
C42 C 1.0065(2) -0.12448(18) 0.31485(19) 0.0514(6) Uani 1 1 d . . .
H42 H 1.0728 -0.1766 0.2933 0.062 Uiso 1 1 calc R C .
C43 C 0.9292(2) -0.0660(2) 0.25515(18) 0.0531(6) Uani 1 1 d . C .
H43 H 0.9413 -0.0783 0.1925 0.064 Uiso 1 1 calc R . .
C44 C 0.8342(2) 0.01060(18) 0.28649(16) 0.0450(5) Uani 1 1 d . . .
H44 H 0.7822 0.0513 0.2446 0.054 Uiso 1 1 calc R C .
C45 C 0.83024(19) 0.67640(15) 0.56896(15) 0.0366(4) Uani 1 1 d . . .
C46 C 0.77648(19) 0.75688(15) 0.62953(15) 0.0364(4) Uani 1 1 d . . .
C47 C 0.6429(2) 0.79411(17) 0.64726(17) 0.0449(5) Uani 1 1 d . . .
H47 H 0.5817 0.7681 0.6208 0.054 Uiso 1 1 calc R . .
C48 C 0.5996(2) 0.8699(2) 0.70413(19) 0.0541(6) Uani 1 1 d . . .
H48 H 0.5084 0.8955 0.7163 0.065 Uiso 1 1 calc R C .
C49 C 0.6879(2) 0.90812(19) 0.74297(18) 0.0496(5) Uani 1 1 d . . .
H49 H 0.6571 0.9595 0.7819 0.060 Uiso 1 1 calc R . .
C50 C 0.8211(2) 0.87161(17) 0.72511(16) 0.0431(5) Uani 1 1 d . . .
H50 H 0.8821 0.8983 0.7513 0.052 Uiso 1 1 calc R C .
C51 C 0.8652(2) 0.79624(16) 0.66905(15) 0.0396(5) Uani 1 1 d . . .
H51 H 0.9565 0.7709 0.6572 0.047 Uiso 1 1 calc R . .
N2 N 0.76049(16) 0.35089(13) 0.47191(12) 0.0361(4) Uani 0.50 1 d P C 1
H2N H 0.8480 0.3495 0.4515 0.043 Uiso 0.50 1 calc PR C 1
C31 C 0.78915(19) 0.51894(16) 0.50582(15) 0.0386(5) Uani 0.50 1 d P C 1
H31 H 0.8788 0.4910 0.5178 0.046 Uiso 0.50 1 calc PR C 1
C34 C 0.6916(16) 0.4318(13) 0.5119(11) 0.031(2) Uani 0.50 1 d P C 1
H34 H 0.6256 0.4657 0.4732 0.038 Uiso 0.50 1 calc PR C 1
C35 C 0.6179(5) 0.4097(4) 0.6150(3) 0.0333(10) Uani 0.50 1 d P C 1
C36 C 0.6168(6) 0.2985(5) 0.7660(3) 0.0611(14) Uani 0.50 1 d P C 1
H36A H 0.6604 0.3318 0.8028 0.092 Uiso 0.50 1 calc PR C 1
H36B H 0.6261 0.2206 0.7862 0.092 Uiso 0.50 1 calc PR C 1
H36C H 0.5217 0.3222 0.7772 0.092 Uiso 0.50 1 calc PR C 1
O6 O 0.5153(3) 0.4553(3) 0.6483(2) 0.0579(9) Uani 0.50 1 d P C 1
O7 O 0.6786(10) 0.3293(5) 0.6655(5) 0.0455(17) Uani 0.50 1 d P C 1
N2' N 0.76049(16) 0.35089(13) 0.47191(12) 0.0361(4) Uani 0.50 1 d P C 2
H2N' H 0.8450 0.3550 0.4412 0.043 Uiso 0.50 1 calc PR C 2
C31' C 0.78915(19) 0.51894(16) 0.50582(15) 0.0386(5) Uani 0.50 1 d P C 2
H31' H 0.8799 0.4939 0.5171 0.046 Uiso 0.50 1 calc PR C 2
C34' C 0.6955(17) 0.4328(15) 0.5329(11) 0.041(3) Uani 0.50 1 d P C 2
H34' H 0.6077 0.4620 0.5180 0.049 Uiso 0.50 1 calc PR C 2
C35' C 0.6723(12) 0.3639(8) 0.6393(7) 0.041(2) Uani 0.50 1 d P C 2
C36' C 0.5501(6) 0.3570(4) 0.7983(4) 0.0576(13) Uani 0.50 1 d P C 2
H36D H 0.5438 0.2804 0.8035 0.086 Uiso 0.50 1 calc PR C 2
H36E H 0.4658 0.3868 0.8332 0.086 Uiso 0.50 1 calc PR C 2
H36F H 0.6232 0.3674 0.8257 0.086 Uiso 0.50 1 calc PR C 2
O6' O 0.7337(4) 0.2826(4) 0.6652(3) 0.0565(10) Uani 0.50 1 d P C 2
O7' O 0.5761(3) 0.4116(3) 0.6967(2) 0.0518(8) Uani 0.50 1 d P C 2

loop_
_atom_site_aniso_label
_atom_site_aniso_U_11
_atom_site_aniso_U_22
_atom_site_aniso_U_33
_atom_site_aniso_U_23
_atom_site_aniso_U_13
_atom_site_aniso_U_12
O1 0.0499(10) 0.0497(10) 0.0660(11) -0.0119(8) -0.0133(8) 0.0122(8)
O2 0.0526(10) 0.0428(9) 0.0550(10) -0.0105(7) 0.0089(7) 0.0027(7)
O3 0.0298(7) 0.0528(9) 0.0776(11) -0.0301(8) -0.0120(7) 0.0013(6)
O4 0.0313(7) 0.0370(7) 0.0546(9) -0.0202(6) -0.0107(6) 0.0007(6)
O5 0.0267(7) 0.0393(8) 0.0660(10) -0.0175(7) -0.0041(6) 0.0009(6)
N1 0.0275(8) 0.0423(9) 0.0586(11) -0.0244(8) -0.0077(7) 0.0011(7)
C1 0.0286(9) 0.0373(10) 0.0504(12) -0.0151(9) -0.0088(8) 0.0039(8)
C2 0.0282(9) 0.0363(10) 0.0481(11) -0.0152(8) -0.0065(8) 0.0042(8)
C3 0.0527(13) 0.0461(12) 0.0490(13) -0.0128(10) -0.0154(10) 0.0018(10)
C4 0.0271(9) 0.0381(10) 0.0526(12) -0.0180(9) -0.0088(8) 0.0029(8)
C5 0.0307(10) 0.0317(10) 0.0590(13) -0.0137(9) -0.0041(9) -0.0028(8)
C6 0.0768(19) 0.0565(15) 0.0512(15) -0.0037(12) 0.0116(13) -0.0050(13)
C7 0.0296(10) 0.0380(10) 0.0508(12) -0.0158(9) -0.0122(8) 0.0041(8)
C8 0.0352(11) 0.0439(12) 0.0712(15) -0.0284(11) -0.0149(10) 0.0003(9)
C9 0.0344(10) 0.0334(10) 0.0491(11) -0.0118(8) -0.0115(8) -0.0013(8)
C10 0.0433(11) 0.0416(11) 0.0412(11) -0.0097(9) -0.0115(9) -0.0019(9)
C11 0.0436(12) 0.0386(11) 0.0498(12) -0.0043(9) -0.0173(9) 0.0020(9)
C12 0.0437(12) 0.0366(11) 0.0573(13) -0.0150(9) -0.0121(10) 0.0043(9)
C13 0.0514(13) 0.0518(13) 0.0498(13) -0.0213(10) -0.0162(10) 0.0044(10)
C14 0.0445(12) 0.0406(11) 0.0501(12) -0.0103(9) -0.0205(9) 0.0038(9)
C15 0.0282(9) 0.0315(9) 0.0457(11) -0.0075(8) -0.0076(8) 0.0011(7)
C16 0.0318(10) 0.0318(9) 0.0444(11) -0.0085(8) -0.0047(8) -0.0005(8)
C17 0.0357(11) 0.0446(12) 0.0661(15) -0.0241(11) -0.0124(10) 0.0057(9)
C18 0.0435(13) 0.0586(15) 0.0795(18) -0.0358(13) -0.0114(12) 0.0156(11)
C19 0.0596(15) 0.0497(13) 0.0594(15) -0.0252(11) -0.0124(12) 0.0086(11)
C20 0.0494(12) 0.0411(11) 0.0450(12) -0.0100(9) -0.0108(9) -0.0042(9)
C21 0.0358(10) 0.0350(10) 0.0449(11) -0.0059(8) -0.0088(8) -0.0007(8)
O8 0.0284(7) 0.0484(8) 0.0554(9) -0.0173(7) -0.0089(6) -0.0028(6)
O9 0.0307(7) 0.0364(7) 0.0507(8) -0.0179(6) -0.0083(6) -0.0022(5)
O10 0.0262(7) 0.0418(8) 0.0738(11) -0.0212(7) -0.0094(7) 0.0029(6)
C32 0.0281(9) 0.0412(11) 0.0626(13) -0.0238(10) -0.0129(9) 0.0073(8)
C33 0.0703(16) 0.0422(12) 0.0567(14) -0.0142(10) -0.0244(12) 0.0031(11)
C37 0.0292(9) 0.0375(10) 0.0376(10) -0.0092(8) -0.0097(7) 0.0009(7)
C38 0.0372(11) 0.0478(12) 0.0724(16) -0.0297(11) -0.0121(10) -0.0045(9)
C39 0.0386(10) 0.0349(10) 0.0474(11) -0.0113(8) -0.0109(9) -0.0074(8)
C40 0.0518(13) 0.0481(12) 0.0455(12) -0.0108(10) -0.0153(10) -0.0065(10)
C41 0.0531(13) 0.0433(12) 0.0587(14) -0.0027(10) -0.0224(11) -0.0025(10)
C42 0.0475(13) 0.0415(12) 0.0694(16) -0.0214(11) -0.0137(11) 0.0002(10)
C43 0.0536(14) 0.0622(15) 0.0506(13) -0.0236(11) -0.0142(11) -0.0033(11)
C44 0.0472(12) 0.0450(12) 0.0455(12) -0.0082(9) -0.0163(9) -0.0036(9)
C45 0.0281(9) 0.0322(9) 0.0498(11) -0.0101(8) -0.0097(8) 0.0007(7)
C46 0.0304(9) 0.0316(9) 0.0467(11) -0.0086(8) -0.0087(8) 0.0006(7)
C47 0.0342(10) 0.0444(12) 0.0640(14) -0.0246(10) -0.0164(10) 0.0037(9)
C48 0.0373(11) 0.0591(14) 0.0739(16) -0.0355(13) -0.0148(11) 0.0120(10)
C49 0.0511(13) 0.0484(13) 0.0559(13) -0.0226(11) -0.0167(10) 0.0038(10)
C50 0.0450(12) 0.0395(11) 0.0490(12) -0.0097(9) -0.0170(9) -0.0050(9)
C51 0.0338(10) 0.0374(10) 0.0497(12) -0.0079(9) -0.0152(9) -0.0013(8)
N2 0.0251(8) 0.0389(9) 0.0461(9) -0.0175(7) -0.0051(7) 0.0007(6)
C31 0.0278(9) 0.0363(10) 0.0539(12) -0.0174(9) -0.0087(8) 0.0038(8)
C34 0.027(3) 0.038(3) 0.037(5) -0.024(3) -0.004(3) -0.007(2)
C35 0.028(2) 0.034(2) 0.038(2) -0.0096(19) -0.0060(19) -0.0019(18)
C36 0.063(3) 0.078(4) 0.034(2) 0.005(2) -0.006(2) -0.016(3)
O6 0.0452(18) 0.060(2) 0.0495(19) -0.0067(16) 0.0096(15) 0.0176(16)
O7 0.038(2) 0.048(5) 0.045(3) -0.002(3) -0.010(3) 0.003(3)
N2' 0.0251(8) 0.0389(9) 0.0461(9) -0.0175(7) -0.0051(7) 0.0007(6)
C31' 0.0278(9) 0.0363(10) 0.0539(12) -0.0174(9) -0.0087(8) 0.0038(8)
C34' 0.030(3) 0.053(4) 0.053(8) -0.039(4) -0.015(4) 0.010(3)
C35' 0.037(4) 0.039(6) 0.051(6) -0.018(4) -0.008(4) -0.005(5)
C36' 0.066(3) 0.059(3) 0.043(3) -0.007(2) -0.003(2) -0.009(3)
O6' 0.054(2) 0.058(3) 0.056(2) -0.012(2) -0.016(2) 0.0128(19)
O7' 0.0503(19) 0.0499(19) 0.050(2) -0.0164(15) 0.0004(16) 0.0046(15)

loop_
_atom_type_symbol
_atom_type_description
_atom_type_scat_dispersion_real
_atom_type_scat_dispersion_imag
_atom_type_scat_source
C C 0.0033 0.0016 'International Tables Vol C Tables 4.2.6.8 and 6.1.1.4'
H H 0.0000 0.0000 'International Tables Vol C Tables 4.2.6.8 and 6.1.1.4'
N N 0.0061 0.0033 'International Tables Vol C Tables 4.2.6.8 and 6.1.1.4'
O O 0.0106 0.0060 'International Tables Vol C Tables 4.2.6.8 and 6.1.1.4'

loop_
_geom_angle_atom_site_label_1
_geom_angle_atom_site_label_2
_geom_angle_atom_site_label_3
_geom_angle
C5 O2 C6 115.34(19)
C7 O4 C8 115.19(15)
C7 N1 C4 119.91(17)
C7 N1 H1 120.0
C4 N1 H1 120.0
C3 C1 C2 60.79(14)
C3 C1 C4 119.61(18)
C2 C1 C4 121.74(17)
C3 C1 H1A 114.7
C2 C1 H1A 114.7
C4 C1 H1A 114.7
C15 C2 C1 115.80(16)
C15 C2 C3 114.95(18)
C1 C2 C3 58.89(14)
C15 C2 H2 118.0
C1 C2 H2 118.0
C3 C2 H2 118.0
C1 C3 C2 60.32(14)
C1 C3 H3A 117.7
C2 C3 H3A 117.7
C1 C3 H3B 117.7
C2 C3 H3B 117.7
H3A C3 H3B 114.9
N1 C4 C1 107.79(16)
N1 C4 C5 109.84(17)
C1 C4 C5 112.05(17)
N1 C4 H4 109.0
C1 C4 H4 109.0
C5 C4 H4 109.0
O1 C5 O2 123.8(2)
O1 C5 C4 124.5(2)
O2 C5 C4 111.63(17)
O2 C6 H6A 109.5
O2 C6 H6B 109.5
H6A C6 H6B 109.5
O2 C6 H6C 109.5
H6A C6 H6C 109.5
H6B C6 H6C 109.5
O3 C7 O4 124.74(19)
O3 C7 N1 125.26(19)
O4 C7 N1 109.97(16)
O4 C8 C9 107.93(16)
O4 C8 H8A 110.1
C9 C8 H8A 110.1
O4 C8 H8B 110.1
C9 C8 H8B 110.1
H8A C8 H8B 108.4
C14 C9 C10 118.59(19)
C14 C9 C8 120.53(19)
C10 C9 C8 120.9(2)
C11 C10 C9 120.2(2)
C11 C10 H10 119.9
C9 C10 H10 119.9
C12 C11 C10 120.7(2)
C12 C11 H11 119.7
C10 C11 H11 119.7
C13 C12 C11 119.4(2)
C13 C12 H12 120.3
C11 C12 H12 120.3
C12 C13 C14 120.1(2)
C12 C13 H13 119.9
C14 C13 H13 119.9
C13 C14 C9 121.0(2)
C13 C14 H14 119.5
C9 C14 H14 119.5
O5 C15 C2 119.97(18)
O5 C15 C16 120.65(18)
C2 C15 C16 119.38(16)
C17 C16 C21 119.86(19)
C17 C16 C15 122.08(19)
C21 C16 C15 118.04(17)
C16 C17 C18 119.5(2)
C16 C17 H17 120.3
C18 C17 H17 120.3
C19 C18 C17 120.6(2)
C19 C18 H18 119.7
C17 C18 H18 119.7
C18 C19 C20 120.0(2)
C18 C19 H19 120.0
C20 C19 H19 120.0
C21 C20 C19 120.0(2)
C21 C20 H20 120.0
C19 C20 H20 120.0
C20 C21 C16 120.07(19)
C20 C21 H21 120.0
C16 C21 H21 120.0
C37 O9 C38 114.45(15)
C45 C32 C31' 115.88(17)
C45 C32 C31 115.88(17)
C31' C32 C31 0.00(15)
C45 C32 C33 115.12(19)
C31' C32 C33 58.51(14)
C31 C32 C33 58.51(14)
C45 C32 H32 117.9
C31' C32 H32 117.9
C31 C32 H32 117.9
C33 C32 H32 117.9
C31' C33 C31 0.0(2)
C31' C33 C32 60.34(15)
C31 C33 C32 60.34(15)
C31' C33 H33A 117.7
C31 C33 H33A 117.7
C32 C33 H33A 117.7
C31' C33 H33B 117.7
C31 C33 H33B 117.7
C32 C33 H33B 117.7
H33A C33 H33B 114.9
O8 C37 N2' 125.22(18)
O8 C37 N2 125.22(18)
N2' C37 N2 0.00(14)
O8 C37 O9 124.34(18)
N2' C37 O9 110.44(16)
N2 C37 O9 110.44(16)
O9 C38 C39 107.90(17)
O9 C38 H38A 110.1
C39 C38 H38A 110.1
O9 C38 H38B 110.1
C39 C38 H38B 110.1
H38A C38 H38B 108.4
C44 C39 C40 118.4(2)
C44 C39 C38 120.2(2)
C40 C39 C38 121.3(2)
C41 C40 C39 120.5(2)
C41 C40 H40 119.7
C39 C40 H40 119.7
C40 C41 C42 120.5(2)
C40 C41 H41 119.8
C42 C41 H41 119.8
C43 C42 C41 119.4(2)
C43 C42 H42 120.3
C41 C42 H42 120.3
C42 C43 C44 120.0(2)
C42 C43 H43 120.0
C44 C43 H43 120.0
C43 C44 C39 121.2(2)
C43 C44 H44 119.4
C39 C44 H44 119.4
O10 C45 C32 119.35(18)
O10 C45 C46 120.37(18)
C32 C45 C46 120.27(17)
C47 C46 C51 119.42(19)
C47 C46 C45 122.49(18)
C51 C46 C45 118.09(17)
C46 C47 C48 119.5(2)
C46 C47 H47 120.3
C48 C47 H47 120.3
C49 C48 C47 120.7(2)
C49 C48 H48 119.7
C47 C48 H48 119.7
C48 C49 C50 120.0(2)
C48 C49 H49 120.0
C50 C49 H49 120.0
C51 C50 C49 119.8(2)
C51 C50 H50 120.1
C49 C50 H50 120.1
C50 C51 C46 120.61(19)
C50 C51 H51 119.7
C46 C51 H51 119.7
C37 N2 C34 117.9(6)
C37 N2 H2N 121.1
C34 N2 H2N 121.1
C33 C31 C32 61.15(15)
C33 C31 C34 116.1(6)
C32 C31 C34 122.0(7)
C33 C31 H31 115.5
C32 C31 H31 115.5
C34 C31 H31 115.5
N2 C34 C35 119.9(12)
N2 C34 C31 109.8(10)
C35 C34 C31 103.8(9)
N2 C34 H34 107.6
C35 C34 H34 107.6
C31 C34 H34 107.6
O6 C35 O7 123.4(6)
O6 C35 C34 125.6(9)
O7 C35 C34 111.0(8)
C35 O7 C36 116.7(8)
C37 N2' C34' 121.2(7)
C37 N2' H2N' 119.4
C34' N2' H2N' 119.4
C34' C31' C33 125.9(7)
C34' C31' C32 118.8(7)
C33 C31' C32 61.15(15)
C34' C31' H31' 113.6
C33 C31' H31' 113.6
C32 C31' H31' 113.6
C31' C34' N2' 105.6(10)
C31' C34' C35' 117.6(10)
N2' C34' C35' 103.2(12)
C31' C34' H34' 110.0
N2' C34' H34' 110.0
C35' C34' H34' 110.0
O6' C35' O7' 124.3(8)
O6' C35' C34' 125.8(11)
O7' C35' C34' 109.8(10)
O7' C36' H36D 109.5
O7' C36' H36E 109.5
H36D C36' H36E 109.5
O7' C36' H36F 109.5
H36D C36' H36F 109.5
H36E C36' H36F 109.5
C35' O7' C36' 114.5(5)

loop_
_geom_bond_atom_site_label_1
_geom_bond_atom_site_label_2
_geom_bond_distance
O1 C5 1.201(3)
O2 C5 1.334(2)
O2 C6 1.462(3)
O3 C7 1.210(2)
O4 C7 1.353(2)
O4 C8 1.449(2)
O5 C15 1.225(2)
N1 C7 1.353(3)
N1 C4 1.443(2)
N1 H1 0.8800
C1 C3 1.488(3)
C1 C2 1.510(3)
C1 C4 1.512(3)
C1 H1A 1.0000
C2 C15 1.484(3)
C2 C3 1.517(3)
C2 H2 1.0000
C3 H3A 0.9900
C3 H3B 0.9900
C4 C5 1.527(3)
C4 H4 1.0000
C6 H6A 0.9800
C6 H6B 0.9800
C6 H6C 0.9800
C8 C9 1.494(3)
C8 H8A 0.9900
C8 H8B 0.9900
C9 C14 1.386(3)
C9 C10 1.392(3)
C10 C11 1.385(3)
C10 H10 0.9500
C11 C12 1.382(3)
C11 H11 0.9500
C12 C13 1.378(3)
C12 H12 0.9500
C13 C14 1.386(3)
C13 H13 0.9500
C14 H14 0.9500
C15 C16 1.491(3)
C16 C17 1.389(3)
C16 C21 1.395(3)
C17 C18 1.389(3)
C17 H17 0.9500
C18 C19 1.379(4)
C18 H18 0.9500
C19 C20 1.388(3)
C19 H19 0.9500
C20 C21 1.382(3)
C20 H20 0.9500
C21 H21 0.9500
O8 C37 1.212(2)
O9 C37 1.356(2)
O9 C38 1.447(2)
O10 C45 1.224(2)
C32 C45 1.481(3)
C32 C31' 1.511(3)
C32 C31 1.511(3)
C32 C33 1.523(3)
C32 H32 1.0000
C33 C31' 1.483(3)
C33 C31 1.483(3)
C33 H33A 0.9900
C33 H33B 0.9900
C37 N2' 1.348(3)
C37 N2 1.348(3)
C38 C39 1.498(3)
C38 H38A 0.9900
C38 H38B 0.9900
C39 C44 1.384(3)
C39 C40 1.387(3)
C40 C41 1.380(3)
C40 H40 0.9500
C41 C42 1.382(4)
C41 H41 0.9500
C42 C43 1.378(4)
C42 H42 0.9500
C43 C44 1.381(3)
C43 H43 0.9500
C44 H44 0.9500
C45 C46 1.491(3)
C46 C47 1.390(3)
C46 C51 1.399(3)
C47 C48 1.393(3)
C47 H47 0.9500
C48 C49 1.382(3)
C48 H48 0.9500
C49 C50 1.385(3)
C49 H49 0.9500
C50 C51 1.382(3)
C50 H50 0.9500
C51 H51 0.9500
N2 C34 1.356(17)
N2 H2N 0.8800
C31 C34 1.570(14)
C31 H31 1.0000
C34 C35 1.500(15)
C34 H34 1.0000
C35 O6 1.200(6)
C35 O7 1.325(6)
C36 O7 1.444(9)
C36 H36A 0.9800
C36 H36B 0.9800
C36 H36C 0.9800
N2' C34' 1.530(17)
N2' H2N' 0.8800
C31' C34' 1.479(18)
C31' H31' 1.0000
C34' C35' 1.594(18)
C34' H34' 1.0000
C35' O6' 1.197(12)
C35' O7' 1.325(13)
C36' O7' 1.476(6)
C36' H36D 0.9800
C36' H36E 0.9800
C36' H36F 0.9800

loop_
_geom_torsion_atom_site_label_1
_geom_torsion_atom_site_label_2
_geom_torsion_atom_site_label_3
_geom_torsion_atom_site_label_4
_geom_torsion
C3 C1 C2 C15 -104.8(2)
C4 C1 C2 C15 146.5(2)
C4 C1 C2 C3 -108.6(2)
C4 C1 C3 C2 112.0(2)
C15 C2 C3 C1 106.25(19)
C7 N1 C4 C1 -166.51(18)
C7 N1 C4 C5 71.2(2)
C3 C1 C4 N1 87.9(2)
C2 C1 C4 N1 159.91(18)
C3 C1 C4 C5 -151.15(18)
C2 C1 C4 C5 -79.1(2)
C6 O2 C5 O1 -0.1(3)
C6 O2 C5 C4 178.7(2)
N1 C4 C5 O1 20.6(3)
C1 C4 C5 O1 -99.2(2)
N1 C4 C5 O2 -158.20(17)
C1 C4 C5 O2 82.0(2)
C8 O4 C7 O3 3.1(3)
C8 O4 C7 N1 -175.17(18)
C4 N1 C7 O3 17.9(3)
C4 N1 C7 O4 -163.91(18)
C7 O4 C8 C9 -173.90(18)
O4 C8 C9 C14 -118.9(2)
O4 C8 C9 C10 61.7(3)
C14 C9 C10 C11 0.8(3)
C8 C9 C10 C11 -179.7(2)
C9 C10 C11 C12 -1.2(3)
C10 C11 C12 C13 0.7(3)
C11 C12 C13 C14 0.1(4)
C12 C13 C14 C9 -0.5(4)
C10 C9 C14 C13 0.0(3)
C8 C9 C14 C13 -179.5(2)
C1 C2 C15 O5 19.9(3)
C3 C2 C15 O5 -46.1(3)
C1 C2 C15 C16 -160.36(18)
C3 C2 C15 C16 133.72(19)
O5 C15 C16 C17 164.3(2)
C2 C15 C16 C17 -15.5(3)
O5 C15 C16 C21 -14.1(3)
C2 C15 C16 C21 166.12(19)
C21 C16 C17 C18 -0.6(3)
C15 C16 C17 C18 -179.0(2)
C16 C17 C18 C19 0.1(4)
C17 C18 C19 C20 0.4(4)
C18 C19 C20 C21 -0.3(4)
C19 C20 C21 C16 -0.3(3)
C17 C16 C21 C20 0.7(3)
C15 C16 C21 C20 179.20(18)
C45 C32 C33 C31' 106.1(2)
C31 C32 C33 C31' 0.0
C45 C32 C33 C31 106.1(2)
C31' C32 C33 C31 0.0
C38 O9 C37 O8 3.9(3)
C38 O9 C37 N2' -175.42(18)
C38 O9 C37 N2 -175.42(18)
C37 O9 C38 C39 -176.32(17)
O9 C38 C39 C44 -115.6(2)
O9 C38 C39 C40 65.4(3)
C44 C39 C40 C41 1.1(3)
C38 C39 C40 C41 -179.9(2)
C39 C40 C41 C42 -1.1(4)
C40 C41 C42 C43 0.2(4)
C41 C42 C43 C44 0.8(4)
C42 C43 C44 C39 -0.8(4)
C40 C39 C44 C43 -0.1(3)
C38 C39 C44 C43 -179.1(2)
C31' C32 C45 O10 23.8(3)
C31 C32 C45 O10 23.8(3)
C33 C32 C45 O10 -41.8(3)
C31' C32 C45 C46 -156.94(19)
C31 C32 C45 C46 -156.94(19)
C33 C32 C45 C46 137.5(2)
O10 C45 C46 C47 174.0(2)
C32 C45 C46 C47 -5.3(3)
O10 C45 C46 C51 -5.6(3)
C32 C45 C46 C51 175.2(2)
C51 C46 C47 C48 -0.1(3)
C45 C46 C47 C48 -179.6(2)
C46 C47 C48 C49 0.0(4)
C47 C48 C49 C50 0.3(4)
C48 C49 C50 C51 -0.5(4)
C49 C50 C51 C46 0.4(3)
C47 C46 C51 C50 -0.1(3)
C45 C46 C51 C50 179.46(19)
O8 C37 N2 C34 4.5(8)
N2' C37 N2 C34 0(10)
O9 C37 N2 C34 -176.2(8)
C31' C33 C31 C32 0(100)
C31' C33 C31 C34 0(45)
C32 C33 C31 C34 113.9(7)
C45 C32 C31 C33 -104.8(2)
C31' C32 C31 C33 0(100)
C45 C32 C31 C34 150.8(7)
C31' C32 C31 C34 0.0(9)
C33 C32 C31 C34 -104.3(7)
C37 N2 C34 C35 64.9(13)
C37 N2 C34 C31 -175.1(6)
C33 C31 C34 N2 100.3(10)
C32 C31 C34 N2 171.2(6)
C33 C31 C34 C35 -130.3(8)
C32 C31 C34 C35 -59.4(12)
N2 C34 C35 O6 -146.9(9)
C31 C34 C35 O6 90.1(10)
N2 C34 C35 O7 31.0(14)
C31 C34 C35 O7 -92.0(10)
O6 C35 O7 C36 -1.2(10)
C34 C35 O7 C36 -179.1(7)
O8 C37 N2' C34' 16.6(8)
N2 C37 N2' C34' 0(4)
O9 C37 N2' C34' -164.1(7)
C31 C33 C31' C34' 0(32)
C32 C33 C31' C34' 106.2(8)
C31 C33 C31' C32 0(100)
C45 C32 C31' C34' 137.7(7)
C31 C32 C31' C34' 0(17)
C33 C32 C31' C34' -117.5(7)
C45 C32 C31' C33 -104.8(2)
C31 C32 C31' C33 0(100)
C33 C31' C34' N2' 89.4(10)
C32 C31' C34' N2' 163.0(5)
C33 C31' C34' C35' -156.1(9)
C32 C31' C34' C35' -82.5(13)
C37 N2' C34' C31' -166.6(5)
C37 N2' C34' C35' 69.3(10)
C31' C34' C35' O6' -91.5(15)
N2' C34' C35' O6' 24.3(15)
C31' C34' C35' O7' 86.9(13)
N2' C34' C35' O7' -157.3(8)
O6' C35' O7' C36' 0.9(12)
C34' C35' O7' C36' -177.5(8)
